data_1576012
loop_
_publ_author_name
'Tang, Ru-Ling'
'Yue Wang, ?'
'Lv, Yi-Lei'
'Miao, Bing-Wei'
'Liu, Wenlong'
'Guo, Sheng-Ping'

_publ_section_title
;
 Significant enhancement in the birefringence of metal phosphite halides
 <i>via</i> the introduction of &#x3c0;-conjugated cations.
;
_journal_issue 46
_journal_name_full 'Chemical science'
_journal_page_first 22021
_journal_page_last 22028
_journal_paper_doi 10.1039/d5sc04977f
_journal_volume 16
_journal_year 2025
_chemical_formula_moiety 'Cl2 H2 O3 P Zn, C5 H7 N2'
_chemical_formula_sum 'C5 H9 Cl2 N2 O3 P Zn'
_chemical_formula_weight 312.38
_chemical_name_systematic a
_space_group_crystal_system orthorhombic
_space_group_IT_number 56
_space_group_name_Hall '-P 2ab 2ac'
_space_group_name_H-M_alt 'P c c n'
_atom_sites_solution_hydrogens mixed
_atom_sites_solution_primary iterative
_audit_creation_date 2025-09-21
_audit_creation_method
;
Olex2 1.5
(compiled 2021.08.20 svn.r13c46975 for OlexSys, GUI svn.r6405)
;
_audit_update_record
;
2025-09-21 deposited with the CCDC.	2025-10-13 downloaded from the CCDC.
;
_cell_angle_alpha 90
_cell_angle_beta 90
_cell_angle_gamma 90
_cell_formula_units_Z 8
_cell_length_a 16.1039(8)
_cell_length_b 18.1700(10)
_cell_length_c 7.4568(5)
_cell_measurement_reflns_used 5886
_cell_measurement_temperature 269
_cell_measurement_theta_max 27.17
_cell_measurement_theta_min 3.21
_cell_volume 2181.9(2)
_computing_cell_refinement 'SAINT v8.37A (Bruker, 2015)'
_computing_data_reduction 'SAINT v8.37A (Bruker, 2015)'
_computing_molecular_graphics 'Olex2 1.5 (Dolomanov et al., 2009)'
_computing_publication_material 'Olex2 1.5 (Dolomanov et al., 2009)'
_computing_structure_refinement 'XL  (Sheldrick, 2008)'
_computing_structure_solution 'olex2.solve 1.5 (Bourhis et al., 2015)'
_diffrn_ambient_temperature 273.15
_diffrn_measured_fraction_theta_full 0.998
_diffrn_measured_fraction_theta_max 0.998
_diffrn_measurement_device_type 'CCD area detector'
_diffrn_measurement_method 'phi and omega scans'
_diffrn_radiation_type MoK\a
_diffrn_radiation_wavelength 0.71073
_diffrn_reflns_av_R_equivalents 0.0493
_diffrn_reflns_av_unetI/netI 0.0360
_diffrn_reflns_Laue_measured_fraction_full 0.998
_diffrn_reflns_Laue_measured_fraction_max 0.998
_diffrn_reflns_limit_h_max 20
_diffrn_reflns_limit_h_min -20
_diffrn_reflns_limit_k_max 23
_diffrn_reflns_limit_k_min -23
_diffrn_reflns_limit_l_max 9
_diffrn_reflns_limit_l_min -9
_diffrn_reflns_number 18570
_diffrn_reflns_point_group_measured_fraction_full 0.998
_diffrn_reflns_point_group_measured_fraction_max 0.998
_diffrn_reflns_theta_full 25.242
_diffrn_reflns_theta_max 27.499
_diffrn_reflns_theta_min 2.530
_exptl_absorpt_coefficient_mu 2.869
_exptl_absorpt_correction_T_max 0.7456
_exptl_absorpt_correction_T_min 0.6625
_exptl_absorpt_correction_type none
_exptl_absorpt_process_details
;
SADABS-2016/2 (Bruker,2016/2) was used for absorption correction.
wR2(int) was 0.0718 before and 0.0512 after correction.
The Ratio of minimum to maximum transmission is 0.8885.
The \l/2 correction factor is Not present.
;
_exptl_crystal_colour 'clear light colourless'
_exptl_crystal_colour_lustre clear
_exptl_crystal_colour_modifier light
_exptl_crystal_colour_primary colourless
_exptl_crystal_density_diffrn 1.902
_exptl_crystal_description block
_exptl_crystal_F_000 1248
_exptl_crystal_size_max 0.0
_exptl_crystal_size_mid 0.0
_exptl_crystal_size_min 0.0
_refine_diff_density_max 0.390
_refine_diff_density_min -0.370
_refine_diff_density_rms 0.079
_refine_ls_extinction_method none
_refine_ls_goodness_of_fit_ref 1.033
_refine_ls_hydrogen_treatment mixed
_refine_ls_matrix_type full
_refine_ls_number_parameters 147
_refine_ls_number_reflns 2500
_refine_ls_number_restraints 0
_refine_ls_restrained_S_all 1.033
_refine_ls_R_factor_all 0.0592
_refine_ls_R_factor_gt 0.0326
_refine_ls_shift/su_max 0.001
_refine_ls_shift/su_mean 0.000
_refine_ls_structure_factor_coef Fsqd
_refine_ls_weighting_details 'w=1/[\s^2^(Fo^2^)+(0.0252P)^2^+1.4910P] where P=(Fo^2^+2Fc^2^)/3'
_refine_ls_weighting_scheme calc
_refine_ls_wR_factor_gt 0.0587
_refine_ls_wR_factor_ref 0.0650
_reflns_Friedel_coverage 0.000
_reflns_number_gt 1842
_reflns_number_total 2500
_reflns_threshold_expression 'I > 2\s(I)'
_cod_data_source_file d5sc04977f2.cif
_cod_data_source_block a_CCDC1
_cod_depositor_comments 'Adding full bibliography for 1576011--1576012.cif.'
_cod_database_code 1576012
_shelx_shelxl_version_number 2019/1
_shelx_space_group_comment
;
The symmetry employed for this shelxl refinement is uniquely defined
by the following loop, which should always be used as a source of
symmetry information in preference to the above space-group names.
They are only intended as comments.
;
_olex2_refinement_description
;
1.a Aromatic/amide H refined with riding coordinates:
 C1(H1A), C2(H2), C3(H3), C4(H4)
;
_olex2_submission_special_instructions 'No special instructions were received'

loop_
_space_group_symop_operation_xyz
'x, y, z'
'-x+1/2, -y+1/2, z'
'-x, y+1/2, -z+1/2'
'x+1/2, -y, -z+1/2'
'-x, -y, -z'
'x-1/2, y-1/2, -z'
'x, -y-1/2, z-1/2'
'-x-1/2, y, z-1/2'

loop_
_atom_site_label
_atom_site_type_symbol
_atom_site_fract_x
_atom_site_fract_y
_atom_site_fract_z
_atom_site_U_iso_or_equiv
_atom_site_adp_type
_atom_site_occupancy
_atom_site_site_symmetry_order
_atom_site_calc_flag
_atom_site_refinement_flags_posn
_atom_site_refinement_flags_adp
_atom_site_refinement_flags_occupancy
_atom_site_disorder_assembly
_atom_site_disorder_group
Zn1 Zn 0.54499(2) 0.32003(2) 0.33390(4) 0.02538(10) Uani 1 1 d . . . . .
Cl1 Cl 0.53174(4) 0.42333(4) 0.17159(10) 0.03715(18) Uani 1 1 d . . . . .
Cl2 Cl 0.43802(4) 0.24587(4) 0.38043(9) 0.03529(18) Uani 1 1 d . . . . .
P1 P 0.64261(4) 0.32157(4) 0.70746(9) 0.02683(17) Uani 1 1 d . . . . .
H1B H 0.6246(16) 0.3520(15) 0.860(4) 0.039(8) Uiso 1 1 d . . . . .
O1 O 0.73244(14) 0.34549(14) 0.6611(4) 0.0572(8) Uani 1 1 d . . . . .
H1C H 0.763(2) 0.3234(19) 0.682(5) 0.050(13) Uiso 1 1 d . . . . .
O2 O 0.58678(11) 0.35333(10) 0.5693(2) 0.0316(4) Uani 1 1 d . . . . .
O3 O 0.63974(10) 0.23911(9) 0.7340(3) 0.0308(4) Uani 1 1 d . . . . .
N1 N 0.16470(18) 0.43991(18) 0.5670(4) 0.0468(8) Uani 1 1 d . . . . .
H1 H 0.118(2) 0.448(2) 0.554(5) 0.069(13) Uiso 1 1 d . . . . .
N2 N 0.41226(17) 0.40991(19) 0.6363(4) 0.0450(7) Uani 1 1 d . . . . .
H2A H 0.440(2) 0.4459(19) 0.624(4) 0.048(11) Uiso 1 1 d . . . . .
H2B H 0.430(2) 0.363(2) 0.670(5) 0.081(14) Uiso 1 1 d . . . . .
C1 C 0.2166(2) 0.49493(17) 0.5273(4) 0.0424(8) Uani 1 1 d . . . . .
H1A H 0.195669 0.539266 0.484501 0.051 Uiso 1 1 calc R U . . .
C2 C 0.29883(17) 0.48659(16) 0.5490(4) 0.0340(7) Uani 1 1 d . . . . .
H2 H 0.334593 0.525281 0.522458 0.041 Uiso 1 1 calc R U . . .
C3 C 0.19252(19) 0.3752(2) 0.6263(4) 0.0452(8) Uani 1 1 d . . . . .
H3 H 0.154895 0.338052 0.653822 0.054 Uiso 1 1 calc R U . . .
C4 C 0.27453(18) 0.36299(16) 0.6467(4) 0.0376(7) Uani 1 1 d . . . . .
H4 H 0.293514 0.317144 0.684051 0.045 Uiso 1 1 calc R U . . .
C5 C 0.33078(16) 0.41960(14) 0.6114(3) 0.0278(6) Uani 1 1 d . . . . .

loop_
_atom_site_aniso_label
_atom_site_aniso_U_11
_atom_site_aniso_U_22
_atom_site_aniso_U_33
_atom_site_aniso_U_23
_atom_site_aniso_U_13
_atom_site_aniso_U_12
Zn1 0.02189(17) 0.02471(17) 0.02953(17) 0.00051(13) 0.00041(13) 0.00044(13)
Cl1 0.0332(4) 0.0323(4) 0.0460(4) 0.0119(3) -0.0053(3) -0.0030(3)
Cl2 0.0348(4) 0.0386(4) 0.0324(4) -0.0007(3) 0.0037(3) -0.0134(3)
P1 0.0258(4) 0.0260(4) 0.0287(4) 0.0001(3) -0.0050(3) -0.0023(3)
O1 0.0250(13) 0.0388(14) 0.108(2) 0.0322(14) -0.0137(13) -0.0070(11)
O2 0.0294(10) 0.0331(11) 0.0324(11) -0.0021(9) -0.0073(8) 0.0033(9)
O3 0.0229(9) 0.0263(10) 0.0432(11) 0.0050(9) 0.0047(8) -0.0012(8)
N1 0.0240(15) 0.073(2) 0.0438(17) -0.0081(15) -0.0034(12) 0.0062(16)
N2 0.0282(15) 0.0416(18) 0.065(2) -0.0010(15) -0.0004(13) 0.0024(14)
C1 0.047(2) 0.0394(19) 0.0413(18) -0.0021(15) -0.0080(15) 0.0095(16)
C2 0.0353(18) 0.0288(15) 0.0379(16) 0.0018(13) -0.0028(13) -0.0036(14)
C3 0.0440(19) 0.055(2) 0.0361(18) 0.0007(16) 0.0024(14) -0.0225(17)
C4 0.0451(18) 0.0282(16) 0.0396(18) 0.0043(13) -0.0042(14) -0.0067(14)
C5 0.0257(15) 0.0312(15) 0.0264(14) -0.0040(12) 0.0031(11) 0.0014(12)

loop_
_atom_type_symbol
_atom_type_description
_atom_type_scat_dispersion_real
_atom_type_scat_dispersion_imag
_atom_type_scat_source
C C 0.0033 0.0016 'International Tables Vol C Tables 4.2.6.8 and 6.1.1.4'
H H 0.0000 0.0000 'International Tables Vol C Tables 4.2.6.8 and 6.1.1.4'
Cl Cl 0.1484 0.1585 'International Tables Vol C Tables 4.2.6.8 and 6.1.1.4'
N N 0.0061 0.0033 'International Tables Vol C Tables 4.2.6.8 and 6.1.1.4'
O O 0.0106 0.0060 'International Tables Vol C Tables 4.2.6.8 and 6.1.1.4'
P P 0.1023 0.0942 'International Tables Vol C Tables 4.2.6.8 and 6.1.1.4'
Zn Zn 0.2839 1.4301 'International Tables Vol C Tables 4.2.6.8 and 6.1.1.4'

loop_
_geom_angle_atom_site_label_1
_geom_angle_atom_site_label_2
_geom_angle_atom_site_label_3
_geom_angle
_geom_angle_site_symmetry_1
_geom_angle_site_symmetry_3
_geom_angle_publ_flag
Cl2 Zn1 Cl1 121.31(3) . . ?
O2 Zn1 Cl1 104.81(6) . . ?
O2 Zn1 Cl2 108.20(6) . . ?
O2 Zn1 O3 103.56(7) . 7_565 ?
O3 Zn1 Cl1 108.65(6) 7_565 . ?
O3 Zn1 Cl2 108.87(5) 7_565 . ?
O1 P1 H1B 106.5(12) . . ?
O2 P1 H1B 108.0(11) . . ?
O2 P1 O1 107.55(13) . . ?
O2 P1 O3 117.24(11) . . ?
O3 P1 H1B 107.4(12) . . ?
O3 P1 O1 109.61(12) . . ?
P1 O1 H1C 118(3) . . ?
P1 O2 Zn1 134.78(12) . . ?
P1 O3 Zn1 126.99(10) . 7_566 ?
C1 N1 H1 116(3) . . ?
C3 N1 H1 123(3) . . ?
C3 N1 C1 121.5(3) . . ?
H2A N2 H2B 128(3) . . ?
C5 N2 H2A 115(2) . . ?
C5 N2 H2B 117(2) . . ?
N1 C1 H1A 119.8 . . ?
N1 C1 C2 120.4(3) . . ?
C2 C1 H1A 119.8 . . ?
C1 C2 H2 120.0 . . ?
C1 C2 C5 120.0(3) . . ?
C5 C2 H2 120.0 . . ?
N1 C3 H3 119.6 . . ?
N1 C3 C4 120.8(3) . . ?
C4 C3 H3 119.6 . . ?
C3 C4 H4 120.2 . . ?
C3 C4 C5 119.6(3) . . ?
C5 C4 H4 120.2 . . ?
N2 C5 C2 121.4(3) . . ?
N2 C5 C4 120.9(3) . . ?
C4 C5 C2 117.7(2) . . ?

loop_
_geom_bond_atom_site_label_1
_geom_bond_atom_site_label_2
_geom_bond_distance
_geom_bond_site_symmetry_2
_geom_bond_publ_flag
Zn1 Cl1 2.2435(7) . ?
Zn1 Cl2 2.2145(7) . ?
Zn1 O2 1.9745(18) . ?
Zn1 O3 2.0093(17) 7_565 ?
P1 H1B 1.30(3) . ?
P1 O1 1.550(2) . ?
P1 O2 1.4844(18) . ?
P1 O3 1.5121(18) . ?
O1 H1C 0.65(3) . ?
N1 H1 0.78(4) . ?
N1 C1 1.336(4) . ?
N1 C3 1.334(4) . ?
N2 H2A 0.79(3) . ?
N2 H2B 0.92(4) . ?
N2 C5 1.337(4) . ?
C1 H1A 0.9300 . ?
C1 C2 1.342(4) . ?
C2 H2 0.9300 . ?
C2 C5 1.401(4) . ?
C3 H3 0.9300 . ?
C3 C4 1.348(4) . ?
C4 H4 0.9300 . ?
C4 C5 1.396(4) . ?

loop_
_geom_hbond_atom_site_label_D
_geom_hbond_atom_site_label_H
_geom_hbond_atom_site_label_A
_geom_hbond_distance_DH
_geom_hbond_distance_HA
_geom_hbond_distance_DA
_geom_hbond_angle_DHA
_geom_hbond_site_symmetry_A
_geom_hbond_publ_flag
O1 H1C O3 0.65(3) 1.98(4) 2.626(3) 176(4) 2_655 yes

loop_
_geom_torsion_atom_site_label_1
_geom_torsion_atom_site_label_2
_geom_torsion_atom_site_label_3
_geom_torsion_atom_site_label_4
_geom_torsion
_geom_torsion_site_symmetry_1
_geom_torsion_site_symmetry_2
_geom_torsion_site_symmetry_3
_geom_torsion_site_symmetry_4
_geom_torsion_publ_flag
O1 P1 O2 Zn1 89.45(19) . . . . ?
O1 P1 O3 Zn1 169.44(15) . . . 7_566 ?
O2 P1 O3 Zn1 -67.64(17) . . . 7_566 ?
O3 P1 O2 Zn1 -34.5(2) . . . . ?
N1 C1 C2 C5 0.8(5) . . . . ?
N1 C3 C4 C5 2.3(5) . . . . ?
C1 N1 C3 C4 -0.6(5) . . . . ?
C1 C2 C5 N2 -179.2(3) . . . . ?
C1 C2 C5 C4 0.9(4) . . . . ?
C3 N1 C1 C2 -1.0(5) . . . . ?
C3 C4 C5 N2 177.7(3) . . . . ?
C3 C4 C5 C2 -2.4(4) . . . . ?
